data_1558319
loop_
_publ_author_name
'Stakanovs, Georgijs'
'Mishnev, Anatoly'
'Rasina, Dace'
'Jirgensons, Aigars'

_publ_section_title
;
 A Concise Bioinspired Semisynthesis of Rumphellaones A-C and Their C-8
 Epimers from \b-Caryophyllene.
;
_journal_issue 6
_journal_name_full 'Journal of natural products'
_journal_page_first 2004
_journal_page_last 2009
_journal_paper_doi 10.1021/acs.jnatprod.0c00403
_journal_volume 83
_journal_year 2020
_chemical_absolute_configuration rm
_chemical_formula_sum 'C15 H22 O3'
_chemical_formula_weight 250.32
_space_group_crystal_system orthorhombic
_space_group_IT_number 19
_space_group_name_Hall 'P 2ac 2ab'
_space_group_name_H-M_alt 'P 21 21 21'
_atom_sites_solution_hydrogens geom
_audit_creation_method SHELXL-2017/1
_cell_angle_alpha 90
_cell_angle_beta 90
_cell_angle_gamma 90
_cell_formula_units_Z 4
_cell_length_a 5.8085(3)
_cell_length_b 7.3835(4)
_cell_length_c 33.4086(17)
_cell_measurement_reflns_used 11165
_cell_measurement_temperature 150(2)
_cell_measurement_theta_max 77.5430
_cell_measurement_theta_min 2.6170
_cell_volume 1432.80(13)
_computing_cell_refinement 'CrysAlisPro 1.171.40.35a (Rigaku OD, 2018)'
_computing_data_collection 'CrysAlisPro 1.171.40.35a (Rigaku OD, 2018)'
_computing_data_reduction 'CrysAlisPro 1.171.40.35a (Rigaku OD, 2018)'
_computing_structure_refinement 'SHELXL-2017/1 (Sheldrick, 2017)'
_computing_structure_solution 'SHELXT 2014/4 (Sheldrick, 2014)'
_diffrn_ambient_temperature 150(2)
_diffrn_measured_fraction_theta_full 0.990
_diffrn_measured_fraction_theta_max 0.982
_diffrn_measurement_device_type 'XtaLAB Synergy, Dualflex, HyPix'
_diffrn_measurement_method '\w scans'
_diffrn_radiation_type CuK\a
_diffrn_radiation_wavelength 1.54184
_diffrn_reflns_av_R_equivalents 0.0250
_diffrn_reflns_av_unetI/netI 0.0178
_diffrn_reflns_Laue_measured_fraction_full 0.990
_diffrn_reflns_Laue_measured_fraction_max 0.982
_diffrn_reflns_limit_h_max 7
_diffrn_reflns_limit_h_min -7
_diffrn_reflns_limit_k_max 9
_diffrn_reflns_limit_k_min -8
_diffrn_reflns_limit_l_max 42
_diffrn_reflns_limit_l_min -40
_diffrn_reflns_number 13362
_diffrn_reflns_point_group_measured_fraction_full 0.992
_diffrn_reflns_point_group_measured_fraction_max 0.976
_diffrn_reflns_theta_full 67.684
_diffrn_reflns_theta_max 77.618
_diffrn_reflns_theta_min 2.645
_diffrn_source 'micro-focus sealed X-ray tube'
_exptl_absorpt_coefficient_mu 0.635
_exptl_absorpt_correction_T_max 1.00000
_exptl_absorpt_correction_T_min 0.85770
_exptl_absorpt_correction_type multi-scan
_exptl_absorpt_process_details
;
CrysAlisPro 1.171.40.71a (Rigaku Oxford Diffraction, 2020)
Empirical absorption correction using spherical harmonics,
 implemented in SCALE3 ABSPACK scaling algorithm.
;
_exptl_crystal_colour colourless
_exptl_crystal_density_diffrn 1.160
_exptl_crystal_description plate
_exptl_crystal_F_000 544
_exptl_crystal_size_max 0.20
_exptl_crystal_size_mid 0.08
_exptl_crystal_size_min 0.06
_refine_diff_density_max 0.220
_refine_diff_density_min -0.171
_refine_diff_density_rms 0.032
_refine_ls_abs_structure_details
;
 Flack x determined using 1157 quotients [(I+)-(I-)]/[(I+)+(I-)]
 (Parsons, Flack and Wagner, Acta Cryst. B69 (2013) 249-259).
;
_refine_ls_abs_structure_Flack 0.01(7)
_refine_ls_extinction_coef 0.0028(7)
_refine_ls_extinction_expression Fc^*^=kFc[1+0.001xFc^2^\l^3^/sin(2\q)]^-1/4^
_refine_ls_extinction_method 'SHELXL-2017/1 (Sheldrick 2017)'
_refine_ls_goodness_of_fit_ref 1.069
_refine_ls_hydrogen_treatment constr
_refine_ls_matrix_type full
_refine_ls_number_parameters 168
_refine_ls_number_reflns 2978
_refine_ls_number_restraints 0
_refine_ls_restrained_S_all 1.069
_refine_ls_R_factor_all 0.0312
_refine_ls_R_factor_gt 0.0307
_refine_ls_shift/su_max 0.001
_refine_ls_shift/su_mean 0.000
_refine_ls_structure_factor_coef Fsqd
_refine_ls_weighting_details 'w=1/[\s^2^(Fo^2^)+(0.0438P)^2^+0.2237P] where P=(Fo^2^+2Fc^2^)/3'
_refine_ls_weighting_scheme calc
_refine_ls_wR_factor_gt 0.0828
_refine_ls_wR_factor_ref 0.0832
_reflns_Friedel_coverage 0.667
_reflns_Friedel_fraction_full 0.995
_reflns_Friedel_fraction_max 0.966
_reflns_number_gt 2914
_reflns_number_total 2978
_reflns_threshold_expression 'I > 2\s(I)'
_cod_data_source_file np0c00403_si_002.cif
_cod_data_source_block gs_388b
_cod_depositor_comments 'Adding full bibliography for 1558318--1558319.cif.'
_cod_original_cell_volume 1432.81(13)
_cod_database_code 1558319
_shelx_shelxl_version_number 2017/1
_shelx_space_group_comment
;
The symmetry employed for this shelxl refinement is uniquely defined
by the following loop, which should always be used as a source of
symmetry information in preference to the above space-group names.
They are only intended as comments.
;

loop_
_space_group_symop_operation_xyz
'x, y, z'
'-x+1/2, -y, z+1/2'
'x+1/2, -y+1/2, -z'
'-x, y+1/2, -z+1/2'

loop_
_atom_site_label
_atom_site_type_symbol
_atom_site_fract_x
_atom_site_fract_y
_atom_site_fract_z
_atom_site_U_iso_or_equiv
_atom_site_adp_type
_atom_site_occupancy
_atom_site_site_symmetry_order
_atom_site_calc_flag
_atom_site_refinement_flags_posn
_atom_site_refinement_flags_adp
_atom_site_refinement_flags_occupancy
_atom_site_disorder_assembly
_atom_site_disorder_group
O17 O -0.7512(3) -0.0341(2) -0.01993(4) 0.0544(4) Uani 1 1 d . . . . .
O13 O -0.3103(3) 0.3018(2) 0.21967(4) 0.0504(4) Uani 1 1 d . . . . .
O5 O -0.81100(19) -0.00093(17) 0.04538(3) 0.0310(3) Uani 1 1 d . . . . .
C10 C -0.7189(3) 0.0237(2) 0.16915(4) 0.0268(3) Uani 1 1 d . . . . .
H10 H -0.841661 0.027540 0.187012 0.032 Uiso 1 1 calc R U . . .
C9 C -0.7429(3) -0.09025(19) 0.13260(4) 0.0242(3) Uani 1 1 d . . . . .
H9 H -0.615668 -0.063306 0.114268 0.029 Uiso 1 1 calc R U . . .
C18 C -0.9867(4) 0.2299(2) 0.08588(5) 0.0377(4) Uani 1 1 d . . . . .
H18A H -1.012979 0.306272 0.063075 0.057 Uiso 1 1 calc R U . . .
H18B H -0.836301 0.253676 0.096589 0.057 Uiso 1 1 calc R U . . .
H18C H -1.100767 0.254525 0.105949 0.057 Uiso 1 1 calc R U . . .
C11 C -0.5321(3) 0.12037(19) 0.17771(4) 0.0284(3) Uani 1 1 d . . . . .
H11 H -0.413918 0.120004 0.158940 0.034 Uiso 1 1 calc R U . . .
C8 C -0.7659(2) -0.3018(2) 0.13728(4) 0.0257(3) Uani 1 1 d . . . . .
C1 C -1.0024(3) 0.03311(19) 0.07330(4) 0.0249(3) Uani 1 1 d . . . . .
C6 C -0.9722(2) -0.09407(18) 0.10859(4) 0.0228(3) Uani 1 1 d . . . . .
H6 H -1.101382 -0.078211 0.127124 0.027 Uiso 1 1 calc R U . . .
C4 C -0.8836(3) -0.0104(2) 0.00722(4) 0.0347(4) Uani 1 1 d . . . . .
C12 C -0.4958(3) 0.2284(2) 0.21448(5) 0.0332(3) Uani 1 1 d . . . . .
C16 C -0.8870(3) -0.3574(2) 0.17582(5) 0.0368(4) Uani 1 1 d . . . . .
H16A H -1.025574 -0.287993 0.178888 0.055 Uiso 1 1 calc R U . . .
H16B H -0.787087 -0.335413 0.198195 0.055 Uiso 1 1 calc R U . . .
H16C H -0.924528 -0.483946 0.174673 0.055 Uiso 1 1 calc R U . . .
C2 C -1.2180(3) -0.0088(3) 0.04846(5) 0.0331(3) Uani 1 1 d . . . . .
H2A H -1.267947 -0.132786 0.052558 0.040 Uiso 1 1 calc R U . . .
H2B H -1.343166 0.072352 0.055390 0.040 Uiso 1 1 calc R U . . .
C7 C -0.9337(2) -0.2983(2) 0.10122(4) 0.0246(3) Uani 1 1 d . . . . .
H7A H -0.860984 -0.325356 0.075776 0.029 Uiso 1 1 calc R U . . .
H7B H -1.070702 -0.371426 0.105069 0.029 Uiso 1 1 calc R U . . .
C15 C -0.5434(3) -0.4058(2) 0.13155(6) 0.0376(4) Uani 1 1 d . . . . .
H15A H -0.438756 -0.376775 0.152859 0.056 Uiso 1 1 calc R U . . .
H15B H -0.475461 -0.372996 0.106378 0.056 Uiso 1 1 calc R U . . .
H15C H -0.574910 -0.533391 0.131801 0.056 Uiso 1 1 calc R U . . .
C14 C -0.6859(4) 0.2431(2) 0.24470(5) 0.0387(4) Uani 1 1 d . . . . .
H14A H -0.642476 0.327541 0.265201 0.058 Uiso 1 1 calc R U . . .
H14B H -0.713333 0.126500 0.256486 0.058 Uiso 1 1 calc R U . . .
H14C H -0.823695 0.284646 0.231745 0.058 Uiso 1 1 calc R U . . .
C3 C -1.1409(3) 0.0208(3) 0.00576(5) 0.0438(4) Uani 1 1 d . . . . .
H3A H -1.175845 0.142936 -0.003029 0.053 Uiso 1 1 calc R U . . .
H3B H -1.214783 -0.064653 -0.012175 0.053 Uiso 1 1 calc R U . . .

loop_
_atom_site_aniso_label
_atom_site_aniso_U_11
_atom_site_aniso_U_22
_atom_site_aniso_U_33
_atom_site_aniso_U_23
_atom_site_aniso_U_13
_atom_site_aniso_U_12
O17 0.0790(10) 0.0516(8) 0.0327(7) -0.0001(6) 0.0224(7) -0.0041(8)
O13 0.0501(8) 0.0518(8) 0.0494(7) -0.0125(6) -0.0120(6) -0.0159(7)
O5 0.0299(5) 0.0391(6) 0.0240(5) 0.0038(5) 0.0028(4) 0.0005(5)
C10 0.0320(7) 0.0282(7) 0.0201(6) 0.0006(5) -0.0007(5) -0.0014(6)
C9 0.0268(6) 0.0256(7) 0.0203(6) -0.0003(5) -0.0002(5) -0.0042(6)
C18 0.0566(11) 0.0245(7) 0.0319(8) 0.0003(6) -0.0049(8) -0.0007(8)
C11 0.0337(7) 0.0262(6) 0.0253(7) 0.0002(5) -0.0023(6) -0.0011(6)
C8 0.0259(7) 0.0244(6) 0.0267(7) 0.0017(5) -0.0031(5) -0.0032(6)
C1 0.0272(7) 0.0256(7) 0.0220(6) -0.0008(5) 0.0004(5) -0.0002(6)
C6 0.0240(6) 0.0237(6) 0.0205(6) -0.0021(5) 0.0008(5) -0.0010(5)
C4 0.0532(10) 0.0268(7) 0.0240(7) 0.0020(6) 0.0048(6) -0.0052(7)
C12 0.0436(9) 0.0258(7) 0.0301(7) 0.0000(6) -0.0108(7) -0.0029(7)
C16 0.0417(9) 0.0394(9) 0.0294(8) 0.0084(7) -0.0023(7) -0.0107(7)
C2 0.0296(8) 0.0372(8) 0.0323(8) 0.0034(7) -0.0068(6) -0.0007(7)
C7 0.0247(6) 0.0237(6) 0.0254(7) -0.0025(5) -0.0015(5) -0.0016(6)
C15 0.0293(8) 0.0344(8) 0.0492(10) 0.0023(7) -0.0082(7) 0.0024(7)
C14 0.0559(11) 0.0349(9) 0.0251(7) -0.0049(6) -0.0053(7) -0.0015(8)
C3 0.0520(11) 0.0502(11) 0.0291(8) 0.0041(8) -0.0126(7) -0.0087(9)

loop_
_atom_type_symbol
_atom_type_description
_atom_type_scat_dispersion_real
_atom_type_scat_dispersion_imag
_atom_type_scat_source
C C 0.0181 0.0091 'International Tables Vol C Tables 4.2.6.8 and 6.1.1.4'
H H 0.0000 0.0000 'International Tables Vol C Tables 4.2.6.8 and 6.1.1.4'
O O 0.0492 0.0322 'International Tables Vol C Tables 4.2.6.8 and 6.1.1.4'

loop_
_geom_angle_atom_site_label_1
_geom_angle_atom_site_label_2
_geom_angle_atom_site_label_3
_geom_angle
_geom_angle_site_symmetry_1
_geom_angle_site_symmetry_3
_geom_angle_publ_flag
C4 O5 C1 111.89(12) . . ?
C11 C10 C9 123.75(14) . . ?
C11 C10 H10 118.1 . . ?
C9 C10 H10 118.1 . . ?
C10 C9 C6 120.86(12) . . ?
C10 C9 C8 119.12(12) . . ?
C6 C9 C8 87.74(10) . . ?
C10 C9 H9 109.1 . . ?
C6 C9 H9 109.1 . . ?
C8 C9 H9 109.1 . . ?
C1 C18 H18A 109.5 . . ?
C1 C18 H18B 109.5 . . ?
H18A C18 H18B 109.5 . . ?
C1 C18 H18C 109.5 . . ?
H18A C18 H18C 109.5 . . ?
H18B C18 H18C 109.5 . . ?
C10 C11 C12 125.74(15) . . ?
C10 C11 H11 117.1 . . ?
C12 C11 H11 117.1 . . ?
C15 C8 C16 111.34(13) . . ?
C15 C8 C7 116.54(13) . . ?
C16 C8 C7 111.77(12) . . ?
C15 C8 C9 114.67(13) . . ?
C16 C8 C9 112.97(13) . . ?
C7 C8 C9 87.69(10) . . ?
O5 C1 C18 107.08(13) . . ?
O5 C1 C6 107.40(11) . . ?
C18 C1 C6 111.77(12) . . ?
O5 C1 C2 103.84(11) . . ?
C18 C1 C2 113.12(13) . . ?
C6 C1 C2 112.96(12) . . ?
C1 C6 C7 119.81(11) . . ?
C1 C6 C9 119.26(12) . . ?
C7 C6 C9 88.63(11) . . ?
C1 C6 H6 109.2 . . ?
C7 C6 H6 109.2 . . ?
C9 C6 H6 109.2 . . ?
O17 C4 O5 121.52(18) . . ?
O17 C4 C3 129.02(16) . . ?
O5 C4 C3 109.41(14) . . ?
O13 C12 C11 118.94(16) . . ?
O13 C12 C14 121.56(14) . . ?
C11 C12 C14 119.50(15) . . ?
C8 C16 H16A 109.5 . . ?
C8 C16 H16B 109.5 . . ?
H16A C16 H16B 109.5 . . ?
C8 C16 H16C 109.5 . . ?
H16A C16 H16C 109.5 . . ?
H16B C16 H16C 109.5 . . ?
C3 C2 C1 103.86(13) . . ?
C3 C2 H2A 111.0 . . ?
C1 C2 H2A 111.0 . . ?
C3 C2 H2B 111.0 . . ?
C1 C2 H2B 111.0 . . ?
H2A C2 H2B 109.0 . . ?
C6 C7 C8 89.04(11) . . ?
C6 C7 H7A 113.8 . . ?
C8 C7 H7A 113.8 . . ?
C6 C7 H7B 113.8 . . ?
C8 C7 H7B 113.8 . . ?
H7A C7 H7B 111.0 . . ?
C8 C15 H15A 109.5 . . ?
C8 C15 H15B 109.5 . . ?
H15A C15 H15B 109.5 . . ?
C8 C15 H15C 109.5 . . ?
H15A C15 H15C 109.5 . . ?
H15B C15 H15C 109.5 . . ?
C12 C14 H14A 109.5 . . ?
C12 C14 H14B 109.5 . . ?
H14A C14 H14B 109.5 . . ?
C12 C14 H14C 109.5 . . ?
H14A C14 H14C 109.5 . . ?
H14B C14 H14C 109.5 . . ?
C2 C3 C4 103.91(13) . . ?
C2 C3 H3A 111.0 . . ?
C4 C3 H3A 111.0 . . ?
C2 C3 H3B 111.0 . . ?
C4 C3 H3B 111.0 . . ?
H3A C3 H3B 109.0 . . ?

loop_
_geom_bond_atom_site_label_1
_geom_bond_atom_site_label_2
_geom_bond_distance
_geom_bond_site_symmetry_2
_geom_bond_publ_flag
O17 C4 1.202(2) . ?
O13 C12 1.218(2) . ?
O5 C4 1.3444(19) . ?
O5 C1 1.4731(17) . ?
C10 C11 1.330(2) . ?
C10 C9 1.4898(19) . ?
C10 H10 0.9300 . ?
C9 C6 1.5548(19) . ?
C9 C8 1.5756(19) . ?
C9 H9 0.9800 . ?
C18 C1 1.516(2) . ?
C18 H18A 0.9600 . ?
C18 H18B 0.9600 . ?
C18 H18C 0.9600 . ?
C11 C12 1.480(2) . ?
C11 H11 0.9300 . ?
C8 C15 1.515(2) . ?
C8 C16 1.524(2) . ?
C8 C7 1.5500(19) . ?
C1 C6 1.5175(19) . ?
C1 C2 1.534(2) . ?
C6 C7 1.5444(19) . ?
C6 H6 0.9800 . ?
C4 C3 1.513(3) . ?
C12 C14 1.500(3) . ?
C16 H16A 0.9600 . ?
C16 H16B 0.9600 . ?
C16 H16C 0.9600 . ?
C2 C3 1.511(2) . ?
C2 H2A 0.9700 . ?
C2 H2B 0.9700 . ?
C7 H7A 0.9700 . ?
C7 H7B 0.9700 . ?
C15 H15A 0.9600 . ?
C15 H15B 0.9600 . ?
C15 H15C 0.9600 . ?
C14 H14A 0.9600 . ?
C14 H14B 0.9600 . ?
C14 H14C 0.9600 . ?
C3 H3A 0.9700 . ?
C3 H3B 0.9700 . ?

loop_
_geom_torsion_atom_site_label_1
_geom_torsion_atom_site_label_2
_geom_torsion_atom_site_label_3
_geom_torsion_atom_site_label_4
_geom_torsion
_geom_torsion_site_symmetry_1
_geom_torsion_site_symmetry_2
_geom_torsion_site_symmetry_3
_geom_torsion_site_symmetry_4
_geom_torsion_publ_flag
C11 C10 C9 C6 -138.50(15) . . . . ?
C11 C10 C9 C8 115.21(16) . . . . ?
C9 C10 C11 C12 -176.89(14) . . . . ?
C10 C9 C8 C15 -97.74(16) . . . . ?
C6 C9 C8 C15 137.81(13) . . . . ?
C10 C9 C8 C16 31.28(19) . . . . ?
C6 C9 C8 C16 -93.17(13) . . . . ?
C10 C9 C8 C7 143.99(14) . . . . ?
C6 C9 C8 C7 19.54(10) . . . . ?
C4 O5 C1 C18 -104.51(14) . . . . ?
C4 O5 C1 C6 135.29(13) . . . . ?
C4 O5 C1 C2 15.40(15) . . . . ?
O5 C1 C6 C7 -50.61(16) . . . . ?
C18 C1 C6 C7 -167.78(14) . . . . ?
C2 C1 C6 C7 63.28(17) . . . . ?
O5 C1 C6 C9 56.21(15) . . . . ?
C18 C1 C6 C9 -60.95(18) . . . . ?
C2 C1 C6 C9 170.11(12) . . . . ?
C10 C9 C6 C1 93.63(16) . . . . ?
C8 C9 C6 C1 -143.42(12) . . . . ?
C10 C9 C6 C7 -142.55(13) . . . . ?
C8 C9 C6 C7 -19.60(10) . . . . ?
C1 O5 C4 O17 178.59(15) . . . . ?
C1 O5 C4 C3 0.98(19) . . . . ?
C10 C11 C12 O13 175.50(16) . . . . ?
C10 C11 C12 C14 -3.6(2) . . . . ?
O5 C1 C2 C3 -25.00(16) . . . . ?
C18 C1 C2 C3 90.72(17) . . . . ?
C6 C1 C2 C3 -141.04(14) . . . . ?
C1 C6 C7 C8 143.28(13) . . . . ?
C9 C6 C7 C8 19.93(10) . . . . ?
C15 C8 C7 C6 -136.20(13) . . . . ?
C16 C8 C7 C6 94.19(13) . . . . ?
C9 C8 C7 C6 -19.66(11) . . . . ?
C1 C2 C3 C4 25.46(19) . . . . ?
O17 C4 C3 C2 165.42(18) . . . . ?
O5 C4 C3 C2 -17.2(2) . . . . ?
